data_4077836
loop_
_publ_author_name
'Zuo, Weiwei'
'Braunstein, Pierre'

_publ_section_title
;
 N-Heterocyclic Dicarbene Iridium(III) Pincer Complexes Featuring Mixed
 NHC/Abnormal NHC Ligands and Their Applications in the Transfer
 Dehydrogenation of Cyclooctane
;
_journal_issue 7
_journal_name_full Organometallics
_journal_page_first 2606
_journal_paper_doi 10.1021/om200444q
_journal_volume 31
_journal_year 2012
_chemical_formula_moiety 'C32 H40 N4,2(Br), 0.5(C H2 Cl2) '
_chemical_formula_sum 'C32.5 H41 Br2 Cl N4'
_chemical_formula_weight 682.96
_space_group_IT_number 14
_symmetry_cell_setting monoclinic
_symmetry_Int_Tables_number 14
_symmetry_space_group_name_Hall '-P 2ybc'
_symmetry_space_group_name_H-M 'P 1 21/c 1'
_atom_sites_solution_hydrogens geom
_atom_sites_solution_primary direct
_atom_sites_solution_secondary difmap
_audit_creation_method SHELXL-97
_cell_angle_alpha 90.00
_cell_angle_beta 104.184(3)
_cell_angle_gamma 90.00
_cell_formula_units_Z 4
_cell_length_a 17.3057(10)
_cell_length_b 14.5628(9)
_cell_length_c 12.9205(5)
_cell_measurement_reflns_used 6331
_cell_measurement_temperature 173(2)
_cell_measurement_theta_max 27.485
_cell_measurement_theta_min 0.998
_cell_volume 3156.9(3)
_computing_cell_refinement 'HKL Scalepack (Otwinowski & Minor 1997)'
_computing_data_reduction 'HKL Denzo and Scalepack (Otwinowski & Minor 1997)'
_computing_molecular_graphics ORTEP-3
_computing_publication_material PLATON
_computing_structure_refinement 'SHELXL-97 (Sheldrick, 1997)'
_computing_structure_solution 'SHELXS-97 (Sheldrick, 1997)'
_diffrn_ambient_temperature 173(2)
_diffrn_detector_area_resol_mean 9
_diffrn_measured_fraction_theta_full 0.990
_diffrn_measured_fraction_theta_max 0.990
_diffrn_measurement_device_type KappaCCD
_diffrn_measurement_method CCD
_diffrn_radiation_monochromator graphite
_diffrn_radiation_probe x-ray
_diffrn_radiation_type MoK\a
_diffrn_radiation_wavelength 0.71073
_diffrn_reflns_av_R_equivalents 0.0341
_diffrn_reflns_av_sigmaI/netI 0.0560
_diffrn_reflns_limit_h_max 20
_diffrn_reflns_limit_h_min -20
_diffrn_reflns_limit_k_max 17
_diffrn_reflns_limit_k_min -16
_diffrn_reflns_limit_l_max 15
_diffrn_reflns_limit_l_min -15
_diffrn_reflns_number 9934
_diffrn_reflns_theta_full 25.50
_diffrn_reflns_theta_max 25.50
_diffrn_reflns_theta_min 2.80
_diffrn_source 'fine-focus sealed tube'
_exptl_absorpt_coefficient_mu 2.681
_exptl_absorpt_correction_type none
_exptl_crystal_colour yellow
_exptl_crystal_density_diffrn 1.437
_exptl_crystal_density_method 'not measured'
_exptl_crystal_description prism
_exptl_crystal_F_000 1404
_exptl_crystal_size_max 0.15
_exptl_crystal_size_mid 0.08
_exptl_crystal_size_min 0.08
_refine_diff_density_max 1.205
_refine_diff_density_min -0.743
_refine_diff_density_rms 0.097
_refine_ls_extinction_method none
_refine_ls_goodness_of_fit_ref 1.054
_refine_ls_hydrogen_treatment mixed
_refine_ls_matrix_type full
_refine_ls_number_parameters 378
_refine_ls_number_reflns 5821
_refine_ls_number_restraints 0
_refine_ls_restrained_S_all 1.054
_refine_ls_R_factor_all 0.0785
_refine_ls_R_factor_gt 0.0492
_refine_ls_shift/su_max 0.000
_refine_ls_shift/su_mean 0.000
_refine_ls_structure_factor_coef Fsqd
_refine_ls_weighting_details 'calc w=1/[\s^2^(Fo^2^)+(0.0701P)^2^+1.8758P] where P=(Fo^2^+2Fc^2^)/3'
_refine_ls_weighting_scheme calc
_refine_ls_wR_factor_gt 0.1229
_refine_ls_wR_factor_ref 0.1316
_reflns_number_gt 4239
_reflns_number_total 5821
_reflns_threshold_expression >2sigma(I)
_cod_data_source_file om200444q_si_002.cif
_cod_data_source_block adamantane_di_imidazolium_Zuo2
_cod_original_sg_symbol_H-M 'P 21/c'
_cod_original_formula_sum 'C32.50 H41 Br2 Cl N4'
_cod_database_code 4077836

loop_
_symmetry_equiv_pos_as_xyz
'x, y, z'
'-x, y+1/2, -z+1/2'
'-x, -y, -z'
'x, -y-1/2, z-1/2'

loop_
_atom_site_label
_atom_site_type_symbol
_atom_site_fract_x
_atom_site_fract_y
_atom_site_fract_z
_atom_site_U_iso_or_equiv
_atom_site_adp_type
_atom_site_occupancy
_atom_site_symmetry_multiplicity
_atom_site_calc_flag
_atom_site_refinement_flags
C1 C 0.2664(3) -0.1760(3) 0.3359(3) 0.0305(10) Uani 1 1 d .
C2 C 0.1266(3) 0.0639(3) 0.0637(3) 0.0308(10) Uani 1 1 d .
C3 C 0.0066(3) 0.1123(3) 0.0687(4) 0.0359(11) Uani 1 1 d .
H3 H -0.0396 0.1230 0.0915 0.043 Uiso 1 1 calc R
C4 C 0.0218(3) 0.1410(3) -0.0230(3) 0.0338(10) Uani 1 1 d .
H4 H -0.0122 0.1756 -0.0755 0.041 Uiso 1 1 calc R
C5 C 0.2109(3) -0.2262(3) 0.4618(3) 0.0343(10) Uani 1 1 d .
H5 H 0.1766 -0.2317 0.5067 0.041 Uiso 1 1 calc R
C6 C 0.2732(3) -0.2809(3) 0.4602(3) 0.0333(10) Uani 1 1 d .
H6 H 0.2899 -0.3311 0.5045 0.040 Uiso 1 1 calc R
C7 C 0.1359(2) -0.0522(3) 0.2523(3) 0.0272(9) Uani 1 1 d .
H7 H 0.1595 -0.0781 0.2018 0.033 Uiso 1 1 calc R
C8 C 0.0857(2) 0.0219(3) 0.2273(3) 0.0281(9) Uani 1 1 d .
C9 C 0.0476(3) 0.0593(3) 0.3003(3) 0.0335(10) Uani 1 1 d .
H9 H 0.0134 0.1091 0.2817 0.040 Uiso 1 1 calc R
C10 C 0.0613(3) 0.0217(3) 0.4005(3) 0.0342(10) Uani 1 1 d .
H10 H 0.0356 0.0457 0.4497 0.041 Uiso 1 1 calc R
C11 C 0.1135(3) -0.0526(3) 0.4295(3) 0.0339(10) Uani 1 1 d .
H11 H 0.1231 -0.0778 0.4976 0.041 Uiso 1 1 calc R
C12 C 0.1504(2) -0.0874(3) 0.3548(3) 0.0279(9) Uani 1 1 d .
C13 C 0.3796(3) -0.2846(3) 0.3504(3) 0.0323(10) Uani 1 1 d .
C14 C 0.4094(3) -0.3710(4) 0.4123(4) 0.0477(13) Uani 1 1 d .
H14A H 0.3681 -0.4177 0.3977 0.057 Uiso 1 1 calc R
H14B H 0.4229 -0.3583 0.4883 0.057 Uiso 1 1 calc R
C15 C 0.4437(3) -0.2094(4) 0.3744(4) 0.0467(13) Uani 1 1 d .
H15A H 0.4573 -0.1951 0.4500 0.056 Uiso 1 1 calc R
H15B H 0.4238 -0.1539 0.3352 0.056 Uiso 1 1 calc R
C16 C 0.3577(3) -0.3036(3) 0.2302(3) 0.0389(11) Uani 1 1 d .
H16A H 0.3384 -0.2479 0.1913 0.047 Uiso 1 1 calc R
H16B H 0.3160 -0.3496 0.2130 0.047 Uiso 1 1 calc R
C17 C 0.5180(3) -0.2439(4) 0.3408(4) 0.0568(15) Uani 1 1 d .
H17 H 0.5597 -0.1968 0.3570 0.068 Uiso 1 1 calc R
C18 C 0.4967(3) -0.2633(4) 0.2231(4) 0.0542(14) Uani 1 1 d .
H18A H 0.5437 -0.2831 0.2010 0.065 Uiso 1 1 calc R
H18B H 0.4767 -0.2079 0.1840 0.065 Uiso 1 1 calc R
C19 C 0.4330(3) -0.3384(4) 0.1983(4) 0.0476(13) Uani 1 1 d .
H19 H 0.4197 -0.3514 0.1215 0.057 Uiso 1 1 calc R
C20 C 0.4620(3) -0.4263(4) 0.2592(4) 0.0533(14) Uani 1 1 d .
H20A H 0.4204 -0.4724 0.2434 0.064 Uiso 1 1 calc R
H20B H 0.5081 -0.4499 0.2376 0.064 Uiso 1 1 calc R
C21 C 0.5477(3) -0.3305(5) 0.4034(4) 0.0668(18) Uani 1 1 d .
H21A H 0.5605 -0.3172 0.4793 0.080 Uiso 1 1 calc R
H21B H 0.5959 -0.3518 0.3853 0.080 Uiso 1 1 calc R
C22 C 0.4840(3) -0.4055(4) 0.3777(4) 0.0508(14) Uani 1 1 d .
H22 H 0.5042 -0.4614 0.4175 0.061 Uiso 1 1 calc R
C23 C 0.1419(3) 0.1265(3) -0.1106(3) 0.0334(10) Uani 1 1 d .
C24 C 0.2138(3) 0.1883(3) -0.0620(4) 0.0404(11) Uani 1 1 d .
H24A H 0.1956 0.2462 -0.0393 0.048 Uiso 1 1 calc R
H24B H 0.2477 0.1585 -0.0001 0.048 Uiso 1 1 calc R
C25 C 0.1709(3) 0.0354(3) -0.1442(4) 0.0384(11) Uani 1 1 d .
H25A H 0.1256 -0.0038 -0.1740 0.046 Uiso 1 1 calc R
H25B H 0.2040 0.0047 -0.0824 0.046 Uiso 1 1 calc R
C26 C 0.0874(3) 0.1726(4) -0.2060(3) 0.0474(13) Uani 1 1 d .
H26A H 0.0680 0.2304 -0.1849 0.057 Uiso 1 1 calc R
H26B H 0.0419 0.1336 -0.2356 0.057 Uiso 1 1 calc R
C27 C 0.1360(3) 0.1896(4) -0.2900(4) 0.0568(16) Uani 1 1 d .
H27 H 0.1017 0.2191 -0.3529 0.068 Uiso 1 1 calc R
C28 C 0.2069(3) 0.2523(4) -0.2436(4) 0.0570(15) Uani 1 1 d .
H28A H 0.1881 0.3106 -0.2228 0.068 Uiso 1 1 calc R
H28B H 0.2365 0.2641 -0.2969 0.068 Uiso 1 1 calc R
C29 C 0.2607(3) 0.2055(3) -0.1463(4) 0.0440(12) Uani 1 1 d .
H29 H 0.3066 0.2449 -0.1163 0.053 Uiso 1 1 calc R
C30 C 0.2898(3) 0.1132(4) -0.1802(4) 0.0470(13) Uani 1 1 d .
H30A H 0.3204 0.1235 -0.2327 0.056 Uiso 1 1 calc R
H30B H 0.3241 0.0833 -0.1187 0.056 Uiso 1 1 calc R
C31 C 0.2188(3) 0.0516(4) -0.2274(4) 0.0444(12) Uani 1 1 d .
H31 H 0.2376 -0.0073 -0.2487 0.053 Uiso 1 1 calc R
C32 C 0.1651(3) 0.0974(4) -0.3230(4) 0.0553(14) Uani 1 1 d .
H32A H 0.1198 0.0581 -0.3525 0.066 Uiso 1 1 calc R
H32B H 0.1940 0.1072 -0.3776 0.066 Uiso 1 1 calc R
C33 C 0.6240(5) -0.0761(6) 0.5891(8) 0.039(2) Uani 0.50 1 d P
H33A H 0.6430 -0.0505 0.6601 0.047 Uiso 0.50 1 calc PR
H33B H 0.6131 -0.1410 0.5945 0.047 Uiso 0.50 1 calc PR
N1 N 0.2076(2) -0.1602(2) 0.3839(2) 0.0293(8) Uani 1 1 d .
N2 N 0.3078(2) -0.2496(2) 0.3815(2) 0.0298(8) Uani 1 1 d .
N3 N 0.0726(2) 0.0638(2) 0.1228(3) 0.0288(8) Uani 1 1 d .
N4 N 0.0965(2) 0.1100(2) -0.0259(3) 0.0322(8) Uani 1 1 d .
Br1 Br 0.31803(3) -0.02587(3) 0.14810(3) 0.03708(16) Uani 1 1 d .
Br2 Br 0.11555(3) -0.30319(3) 0.18101(3) 0.03408(15) Uani 1 1 d .
Cl2 Cl 0.6926(2) -0.0566(3) 0.5093(3) 0.0987(12) Uani 0.50 1 d P
Cl1 Cl 0.5331(2) -0.0119(3) 0.5089(3) 0.0832(11) Uani 0.50 1 d P
H2 H 0.183(3) 0.040(3) 0.087(3) 0.039(12) Uiso 1 1 d .
H1 H 0.280(2) -0.139(3) 0.275(3) 0.033(11) Uiso 1 1 d .

loop_
_atom_site_aniso_label
_atom_site_aniso_U_11
_atom_site_aniso_U_22
_atom_site_aniso_U_33
_atom_site_aniso_U_23
_atom_site_aniso_U_13
_atom_site_aniso_U_12
C1 0.032(3) 0.034(3) 0.026(2) 0.0001(19) 0.0092(19) 0.005(2)
C2 0.031(3) 0.032(2) 0.028(2) 0.0012(18) 0.0060(19) 0.003(2)
C3 0.026(2) 0.035(3) 0.045(3) 0.003(2) 0.0059(19) 0.004(2)
C4 0.029(2) 0.034(3) 0.035(2) 0.005(2) 0.0010(19) 0.005(2)
C5 0.037(3) 0.039(3) 0.029(2) 0.0065(19) 0.0135(19) 0.004(2)
C6 0.038(3) 0.038(3) 0.025(2) 0.0063(18) 0.0103(19) 0.003(2)
C7 0.025(2) 0.034(2) 0.024(2) -0.0018(17) 0.0088(17) 0.0007(19)
C8 0.025(2) 0.030(2) 0.031(2) 0.0013(18) 0.0099(17) -0.0023(19)
C9 0.029(2) 0.031(3) 0.044(3) 0.001(2) 0.014(2) 0.003(2)
C10 0.033(3) 0.039(3) 0.036(2) -0.003(2) 0.0179(19) 0.005(2)
C11 0.038(3) 0.036(3) 0.032(2) 0.0012(19) 0.0151(19) -0.001(2)
C12 0.024(2) 0.028(2) 0.032(2) -0.0032(18) 0.0074(17) 0.0013(19)
C13 0.030(2) 0.038(3) 0.030(2) -0.0013(18) 0.0097(18) 0.008(2)
C14 0.054(3) 0.052(3) 0.038(3) 0.009(2) 0.014(2) 0.019(3)
C15 0.032(3) 0.054(3) 0.054(3) -0.014(2) 0.010(2) 0.003(2)
C16 0.042(3) 0.044(3) 0.029(2) -0.001(2) 0.007(2) 0.009(2)
C17 0.035(3) 0.058(4) 0.076(4) -0.017(3) 0.011(3) -0.002(3)
C18 0.047(3) 0.064(4) 0.058(3) 0.002(3) 0.027(3) 0.010(3)
C19 0.049(3) 0.061(4) 0.036(3) 0.000(2) 0.018(2) 0.012(3)
C20 0.061(4) 0.052(3) 0.051(3) -0.007(3) 0.020(3) 0.012(3)
C21 0.045(3) 0.091(5) 0.058(3) -0.017(3) 0.001(3) 0.031(3)
C22 0.050(3) 0.058(3) 0.046(3) 0.011(3) 0.015(2) 0.027(3)
C23 0.035(3) 0.036(3) 0.030(2) 0.0032(19) 0.0104(19) 0.002(2)
C24 0.043(3) 0.036(3) 0.043(3) 0.000(2) 0.013(2) 0.002(2)
C25 0.038(3) 0.038(3) 0.039(3) 0.000(2) 0.008(2) -0.002(2)
C26 0.041(3) 0.063(4) 0.036(3) 0.015(2) 0.005(2) 0.015(3)
C27 0.054(3) 0.080(4) 0.037(3) 0.024(3) 0.011(2) 0.024(3)
C28 0.062(4) 0.057(4) 0.058(3) 0.016(3) 0.025(3) 0.007(3)
C29 0.042(3) 0.043(3) 0.047(3) 0.002(2) 0.012(2) -0.003(2)
C30 0.044(3) 0.052(3) 0.048(3) 0.006(2) 0.017(2) 0.005(3)
C31 0.045(3) 0.052(3) 0.039(3) -0.005(2) 0.016(2) 0.006(3)
C32 0.058(4) 0.079(4) 0.032(3) 0.000(3) 0.016(2) -0.004(3)
C33 0.034(5) 0.028(5) 0.062(6) -0.037(4) 0.024(4) -0.008(4)
N1 0.031(2) 0.034(2) 0.0245(18) 0.0010(15) 0.0101(15) 0.0032(17)
N2 0.030(2) 0.034(2) 0.0253(18) 0.0035(15) 0.0074(15) 0.0049(17)
N3 0.027(2) 0.029(2) 0.0303(19) 0.0018(15) 0.0071(15) 0.0022(16)
N4 0.034(2) 0.033(2) 0.0286(19) 0.0035(15) 0.0048(15) 0.0038(17)
Br1 0.0313(3) 0.0394(3) 0.0414(3) 0.0030(2) 0.01079(19) -0.0036(2)
Br2 0.0290(3) 0.0381(3) 0.0366(3) -0.00039(19) 0.01071(18) -0.0030(2)
Cl2 0.075(3) 0.107(3) 0.111(3) -0.010(2) 0.016(2) -0.026(2)
Cl1 0.090(3) 0.080(3) 0.085(2) -0.0020(18) 0.031(2) 0.001(2)

loop_
_atom_type_symbol
_atom_type_description
_atom_type_scat_dispersion_real
_atom_type_scat_dispersion_imag
_atom_type_scat_source
C C 0.0033 0.0016 'International Tables Vol C Tables 4.2.6.8 and 6.1.1.4'
N N 0.0061 0.0033 'International Tables Vol C Tables 4.2.6.8 and 6.1.1.4'
Br Br -0.2901 2.4595 'International Tables Vol C Tables 4.2.6.8 and 6.1.1.4'
Cl Cl 0.1484 0.1585 'International Tables Vol C Tables 4.2.6.8 and 6.1.1.4'
H H 0.0000 0.0000 'International Tables Vol C Tables 4.2.6.8 and 6.1.1.4'

loop_
_geom_angle_atom_site_label_1
_geom_angle_atom_site_label_2
_geom_angle_atom_site_label_3
_geom_angle
_geom_angle_site_symmetry_1
N1 C1 N2 108.6(4) .
N1 C1 H1 127(2) .
N2 C1 H1 124(2) .
N4 C2 N3 108.4(4) .
N4 C2 H2 125(2) .
N3 C2 H2 126(2) .
C4 C3 N3 106.9(4) .
C4 C3 H3 126.6 .
N3 C3 H3 126.6 .
C3 C4 N4 108.0(4) .
C3 C4 H4 126.0 .
N4 C4 H4 126.0 .
C6 C5 N1 106.9(4) .
C6 C5 H5 126.6 .
N1 C5 H5 126.6 .
C5 C6 N2 108.1(4) .
C5 C6 H6 125.9 .
N2 C6 H6 125.9 .
C8 C7 C12 118.1(4) .
C8 C7 H7 120.9 .
C12 C7 H7 120.9 .
C7 C8 C9 121.8(4) .
C7 C8 N3 119.7(3) .
C9 C8 N3 118.4(4) .
C10 C9 C8 118.9(4) .
C10 C9 H9 120.6 .
C8 C9 H9 120.6 .
C9 C10 C11 120.9(4) .
C9 C10 H10 119.6 .
C11 C10 H10 119.6 .
C12 C11 C10 118.4(4) .
C12 C11 H11 120.8 .
C10 C11 H11 120.8 .
C11 C12 C7 121.8(4) .
C11 C12 N1 119.8(4) .
C7 C12 N1 118.3(3) .
N2 C13 C14 109.9(4) .
N2 C13 C15 108.2(3) .
C14 C13 C15 110.6(4) .
N2 C13 C16 108.7(3) .
C14 C13 C16 110.7(4) .
C15 C13 C16 108.7(4) .
C13 C14 C22 108.5(4) .
C13 C14 H14A 110.0 .
C22 C14 H14A 110.0 .
C13 C14 H14B 110.0 .
C22 C14 H14B 110.0 .
H14A C14 H14B 108.4 .
C13 C15 C17 108.8(4) .
C13 C15 H15A 109.9 .
C17 C15 H15A 109.9 .
C13 C15 H15B 109.9 .
C17 C15 H15B 109.9 .
H15A C15 H15B 108.3 .
C13 C16 C19 108.4(4) .
C13 C16 H16A 110.0 .
C19 C16 H16A 110.0 .
C13 C16 H16B 110.0 .
C19 C16 H16B 110.0 .
H16A C16 H16B 108.4 .
C18 C17 C21 110.5(5) .
C18 C17 C15 109.4(4) .
C21 C17 C15 108.6(5) .
C18 C17 H17 109.4 .
C21 C17 H17 109.4 .
C15 C17 H17 109.4 .
C17 C18 C19 109.4(4) .
C17 C18 H18A 109.8 .
C19 C18 H18A 109.8 .
C17 C18 H18B 109.8 .
C19 C18 H18B 109.8 .
H18A C18 H18B 108.2 .
C20 C19 C18 111.3(4) .
C20 C19 C16 109.3(4) .
C18 C19 C16 108.7(4) .
C20 C19 H19 109.2 .
C18 C19 H19 109.2 .
C16 C19 H19 109.2 .
C22 C20 C19 108.9(4) .
C22 C20 H20A 109.9 .
C19 C20 H20A 109.9 .
C22 C20 H20B 109.9 .
C19 C20 H20B 109.9 .
H20A C20 H20B 108.3 .
C17 C21 C22 110.2(4) .
C17 C21 H21A 109.6 .
C22 C21 H21A 109.6 .
C17 C21 H21B 109.6 .
C22 C21 H21B 109.6 .
H21A C21 H21B 108.1 .
C20 C22 C21 110.5(4) .
C20 C22 C14 109.6(4) .
C21 C22 C14 108.3(5) .
C20 C22 H22 109.5 .
C21 C22 H22 109.5 .
C14 C22 H22 109.5 .
N4 C23 C26 109.2(3) .
N4 C23 C25 109.5(3) .
C26 C23 C25 109.7(4) .
N4 C23 C24 108.0(3) .
C26 C23 C24 110.7(4) .
C25 C23 C24 109.6(4) .
C29 C24 C23 108.8(4) .
C29 C24 H24A 109.9 .
C23 C24 H24A 109.9 .
C29 C24 H24B 109.9 .
C23 C24 H24B 109.9 .
H24A C24 H24B 108.3 .
C23 C25 C31 109.9(4) .
C23 C25 H25A 109.7 .
C31 C25 H25A 109.7 .
C23 C25 H25B 109.7 .
C31 C25 H25B 109.7 .
H25A C25 H25B 108.2 .
C23 C26 C27 107.8(4) .
C23 C26 H26A 110.2 .
C27 C26 H26A 110.2 .
C23 C26 H26B 110.2 .
C27 C26 H26B 110.2 .
H26A C26 H26B 108.5 .
C28 C27 C32 110.2(5) .
C28 C27 C26 110.0(4) .
C32 C27 C26 109.2(5) .
C28 C27 H27 109.2 .
C32 C27 H27 109.2 .
C26 C27 H27 109.2 .
C27 C28 C29 109.0(4) .
C27 C28 H28A 109.9 .
C29 C28 H28A 109.9 .
C27 C28 H28B 109.9 .
C29 C28 H28B 109.9 .
H28A C28 H28B 108.3 .
C24 C29 C28 109.6(4) .
C24 C29 C30 109.1(4) .
C28 C29 C30 109.4(4) .
C24 C29 H29 109.6 .
C28 C29 H29 109.6 .
C30 C29 H29 109.6 .
C31 C30 C29 110.0(4) .
C31 C30 H30A 109.7 .
C29 C30 H30A 109.7 .
C31 C30 H30B 109.7 .
C29 C30 H30B 109.7 .
H30A C30 H30B 108.2 .
C32 C31 C30 110.0(4) .
C32 C31 C25 108.3(4) .
C30 C31 C25 109.4(4) .
C32 C31 H31 109.7 .
C30 C31 H31 109.7 .
C25 C31 H31 109.7 .
C31 C32 C27 109.8(4) .
C31 C32 H32A 109.7 .
C27 C32 H32A 109.7 .
C31 C32 H32B 109.7 .
C27 C32 H32B 109.7 .
H32A C32 H32B 108.2 .
Cl2 C33 Cl1 100.8(5) .
Cl2 C33 H33A 111.6 .
Cl1 C33 H33A 111.6 .
Cl2 C33 H33B 111.6 .
Cl1 C33 H33B 111.6 .
H33A C33 H33B 109.4 .
C1 N1 C5 108.6(4) .
C1 N1 C12 124.2(3) .
C5 N1 C12 127.3(3) .
C1 N2 C6 107.8(3) .
C1 N2 C13 123.1(3) .
C6 N2 C13 129.1(4) .
C2 N3 C3 108.4(4) .
C2 N3 C8 123.9(3) .
C3 N3 C8 127.6(3) .
C2 N4 C4 108.2(4) .
C2 N4 C23 123.1(4) .
C4 N4 C23 128.6(3) .
Cl1 Cl1 C33 153.7(5) 3_656

loop_
_geom_bond_atom_site_label_1
_geom_bond_atom_site_label_2
_geom_bond_distance
_geom_bond_site_symmetry_2
C1 N1 1.335(5) .
C1 N2 1.343(5) .
C1 H1 1.02(4) .
C2 N4 1.329(5) .
C2 N3 1.345(5) .
C2 H2 1.00(5) .
C3 C4 1.342(6) .
C3 N3 1.379(5) .
C3 H3 0.9300 .
C4 N4 1.378(5) .
C4 H4 0.9300 .
C5 C6 1.344(6) .
C5 N1 1.383(5) .
C5 H5 0.9300 .
C6 N2 1.377(5) .
C6 H6 0.9300 .
C7 C8 1.373(6) .
C7 C12 1.384(6) .
C7 H7 0.9300 .
C8 C9 1.388(6) .
C8 N3 1.448(5) .
C9 C10 1.371(6) .
C9 H9 0.9300 .
C10 C11 1.400(6) .
C10 H10 0.9300 .
C11 C12 1.378(6) .
C11 H11 0.9300 .
C12 N1 1.436(5) .
C13 N2 1.486(5) .
C13 C14 1.513(6) .
C13 C15 1.536(7) .
C13 C16 1.531(6) .
C14 C22 1.550(7) .
C14 H14A 0.9700 .
C14 H14B 0.9700 .
C15 C17 1.539(7) .
C15 H15A 0.9700 .
C15 H15B 0.9700 .
C16 C19 1.545(6) .
C16 H16A 0.9700 .
C16 H16B 0.9700 .
C17 C18 1.502(7) .
C17 C21 1.518(8) .
C17 H17 0.9800 .
C18 C19 1.530(8) .
C18 H18A 0.9700 .
C18 H18B 0.9700 .
C19 C20 1.521(7) .
C19 H19 0.9800 .
C20 C22 1.515(7) .
C20 H20A 0.9700 .
C20 H20B 0.9700 .
C21 C22 1.530(8) .
C21 H21A 0.9700 .
C21 H21B 0.9700 .
C22 H22 0.9800 .
C23 N4 1.515(5) .
C23 C26 1.514(6) .
C23 C25 1.519(6) .
C23 C24 1.539(6) .
C24 C29 1.529(6) .
C24 H24A 0.9700 .
C24 H24B 0.9700 .
C25 C31 1.528(6) .
C25 H25A 0.9700 .
C25 H25B 0.9700 .
C26 C27 1.547(7) .
C26 H26A 0.9700 .
C26 H26B 0.9700 .
C27 C28 1.529(8) .
C27 C32 1.531(8) .
C27 H27 0.9800 .
C28 C29 1.530(7) .
C28 H28A 0.9700 .
C28 H28B 0.9700 .
C29 C30 1.536(7) .
C29 H29 0.9800 .
C30 C31 1.523(7) .
C30 H30A 0.9700 .
C30 H30B 0.9700 .
C31 C32 1.507(7) .
C31 H31 0.9800 .
C32 H32A 0.9700 .
C32 H32B 0.9700 .
C33 Cl2 1.776(10) .
C33 Cl1 1.904(10) .
C33 H33A 0.9700 .
C33 H33B 0.9700 .
Cl1 Cl1 1.163(7) 3_656
